data_1541935
loop_
_publ_author_name
'Abrahams, S.C.'
'Bernstein, J.L.'

_publ_section_title
;
 Crystal Structure of the Transition-Metal Molybdates and Tungstates. II.
 Diamagnetic Sc2 (W O4)3
;
_journal_name_full 'Journal of Chemical Physics'
_journal_page_first 2745
_journal_page_last 2752
_journal_volume 45
_journal_year 1966
_chemical_formula_sum 'O12 Sc2 W3'
_chemical_name_systematic 'Sc2 (W O4)3'
_space_group_IT_number 60
_symmetry_space_group_name_Hall '-P 2a 2n'
_symmetry_space_group_name_H-M 'P n c a'
_cell_angle_alpha 90
_cell_angle_beta 90
_cell_angle_gamma 90
_cell_formula_units_Z 4
_cell_length_a 9.596
_cell_length_b 13.33
_cell_length_c 9.512
_cell_volume 1216.724
_citation_journal_id_ASTM JCPSA6
_cod_data_source_file Abrahams_JCPSA6_1966_728.cif
_cod_data_source_block O12Sc2W3
_cod_original_sg_symbol_Hall '-P 2n 2ab (z,x,y)'
_cod_database_code 1541935

loop_
_symmetry_equiv_pos_as_xyz
x,y,z
x+1/2,-y+1/2,-z+1/2
-x,y+1/2,-z+1/2
-x+1/2,-y,z
-x,-y,-z
-x-1/2,y-1/2,z-1/2
x,-y-1/2,z-1/2
x-1/2,y,-z

loop_
_atom_site_label
_atom_site_type_symbol
_atom_site_fract_x
_atom_site_fract_y
_atom_site_fract_z
_atom_site_occupancy
_atom_site_U_iso_or_equiv
O4 O-2 0.3338 0.4172 0.0785 1 0.0
O1 O-2 0.0921 0.1407 0.078 1 0.0
O2 O-2 0.1186 0.0647 0.3766 1 0.0
O5 O-2 0.079 0.472 0.3173 1 0.0
O3 O-2 0.0086 0.2616 0.3174 1 0.0
W2 W+6 0.11657 0.35594 0.39454 1 0.0
W1 W+6 0.25 0 0.473 1 0.0
Sc1 Sc+3 0.46643 0.38133 0.2501 1 0.0
O6 O-2 0.3017 0.3322 0.3631 1 0.0
